data_7052869
loop_
_publ_author_name
'Sarkar, Parantap'
'Jeon, Ie-Rang'
'Durola, Fabien'
'Bock, Harald'

_publ_section_title
;
 Tetraazaarenes by the ceramidonine approach
;
_journal_issue 3
_journal_name_full 'New Journal of Chemistry'
_journal_page_first 570
_journal_paper_doi 10.1039/c2nj21033a
_journal_volume 36
_journal_year 2012
_chemical_formula_sum 'C13 H16 N2'
_chemical_formula_weight 200.28
_chemical_name_systematic
;
?
;
_space_group_IT_number 148
_symmetry_cell_setting trigonal
_symmetry_space_group_name_Hall '-R 3'
_symmetry_space_group_name_H-M 'R -3 :H'
_atom_sites_solution_hydrogens geom
_atom_sites_solution_primary direct
_atom_sites_solution_secondary difmap
_audit_creation_method SHELXL-97
_cell_angle_alpha 90.000(5)
_cell_angle_beta 90.000(5)
_cell_angle_gamma 120.000(5)
_cell_formula_units_Z 18
_cell_length_a 18.669(5)
_cell_length_b 18.669(5)
_cell_length_c 16.853(5)
_cell_measurement_reflns_used 9243
_cell_measurement_temperature 100(2)
_cell_measurement_theta_max 29.08
_cell_measurement_theta_min 2.18
_cell_volume 5087(2)
_computing_cell_refinement 'Bruker SAINT'
_computing_data_collection 'Bruker APEX2'
_computing_data_reduction 'Bruker SAINT'
_computing_publication_material 'WinGX (Farrugia)'
_computing_structure_refinement 'SHELXL-97 (Sheldrick, 2008)'
_computing_structure_solution 'Sir 97'
_diffrn_ambient_temperature 100(2)
_diffrn_measured_fraction_theta_full 0.995
_diffrn_measured_fraction_theta_max 0.995
_diffrn_measurement_device_type 'Bruker APEX-II CCD'
_diffrn_measurement_method '\f and \w scans'
_diffrn_radiation_monochromator graphite
_diffrn_radiation_source 'fine-focus sealed tube'
_diffrn_radiation_type MoK\a
_diffrn_radiation_wavelength 0.71073
_diffrn_reflns_av_R_equivalents 0.0275
_diffrn_reflns_av_sigmaI/netI 0.0210
_diffrn_reflns_limit_h_max 24
_diffrn_reflns_limit_h_min -25
_diffrn_reflns_limit_k_max 25
_diffrn_reflns_limit_k_min -24
_diffrn_reflns_limit_l_max 15
_diffrn_reflns_limit_l_min -23
_diffrn_reflns_number 19088
_diffrn_reflns_theta_full 29.18
_diffrn_reflns_theta_max 29.18
_diffrn_reflns_theta_min 1.75
_exptl_absorpt_coefficient_mu 0.070
_exptl_absorpt_correction_T_max 0.9930
_exptl_absorpt_correction_T_min 0.9861
_exptl_absorpt_correction_type empirical
_exptl_absorpt_process_details sababs
_exptl_crystal_colour yellow
_exptl_crystal_density_diffrn 1.177
_exptl_crystal_density_method 'not measured'
_exptl_crystal_description block
_exptl_crystal_F_000 1944
_exptl_crystal_size_max 0.20
_exptl_crystal_size_mid 0.20
_exptl_crystal_size_min 0.10
_refine_diff_density_max 0.432
_refine_diff_density_min -0.326
_refine_diff_density_rms 0.094
_refine_ls_extinction_method none
_refine_ls_goodness_of_fit_ref 1.049
_refine_ls_hydrogen_treatment mixed
_refine_ls_matrix_type full
_refine_ls_number_parameters 149
_refine_ls_number_reflns 3058
_refine_ls_number_restraints 0
_refine_ls_restrained_S_all 1.049
_refine_ls_R_factor_all 0.0522
_refine_ls_R_factor_gt 0.0430
_refine_ls_shift/su_max 0.000
_refine_ls_shift/su_mean 0.000
_refine_ls_structure_factor_coef Fsqd
_refine_ls_weighting_details 'calc w=1/[\s^2^(Fo^2^)+(0.0807P)^2^+4.9092P] where P=(Fo^2^+2Fc^2^)/3'
_refine_ls_weighting_scheme calc
_refine_ls_wR_factor_gt 0.1245
_refine_ls_wR_factor_ref 0.1388
_reflns_number_gt 2644
_reflns_number_total 3058
_reflns_threshold_expression >2\s(I)
_cod_data_source_file c2nj21033a.txt
_cod_data_source_block ij_p_amine_0m
_cod_original_sg_symbol_H-M R-3
_cod_database_code 7052869

loop_
_symmetry_equiv_pos_as_xyz
'x, y, z'
'-y, x-y, z'
'-x+y, -x, z'
'x+2/3, y+1/3, z+1/3'
'-y+2/3, x-y+1/3, z+1/3'
'-x+y+2/3, -x+1/3, z+1/3'
'x+1/3, y+2/3, z+2/3'
'-y+1/3, x-y+2/3, z+2/3'
'-x+y+1/3, -x+2/3, z+2/3'
'-x, -y, -z'
'y, -x+y, -z'
'x-y, x, -z'
'-x+2/3, -y+1/3, -z+1/3'
'y+2/3, -x+y+1/3, -z+1/3'
'x-y+2/3, x+1/3, -z+1/3'
'-x+1/3, -y+2/3, -z+2/3'
'y+1/3, -x+y+2/3, -z+2/3'
'x-y+1/3, x+2/3, -z+2/3'

loop_
_atom_site_label
_atom_site_type_symbol
_atom_site_fract_x
_atom_site_fract_y
_atom_site_fract_z
_atom_site_U_iso_or_equiv
_atom_site_adp_type
_atom_site_occupancy
_atom_site_symmetry_multiplicity
_atom_site_calc_flag
_atom_site_refinement_flags
N1 N 0.81760(6) -0.03858(6) 0.52075(6) 0.0160(2) Uani 1 1 d .
C1 C 0.82065(6) -0.01032(6) 0.59771(6) 0.0141(2) Uani 1 1 d .
C2 C 0.68050(6) 0.07945(6) 0.58828(7) 0.0163(2) Uani 1 1 d .
C3 C 0.68845(7) 0.10394(7) 0.66878(7) 0.0179(2) Uani 1 1 d .
C4 C 0.87156(6) -0.01596(6) 0.65400(7) 0.0165(2) Uani 1 1 d .
H4 H 0.9029 -0.0402 0.6404 0.020 Uiso 1 1 calc R
C5 C 0.62918(7) 0.10073(7) 0.53446(7) 0.0197(2) Uani 1 1 d .
H5A H 0.6572 0.1604 0.5290 0.024 Uiso 1 1 calc R
H5B H 0.5768 0.0837 0.5606 0.024 Uiso 1 1 calc R
C6 C 0.83141(7) 0.05044(6) 0.75381(6) 0.0182(2) Uani 1 1 d .
H6 H 0.8347 0.0694 0.8054 0.022 Uiso 1 1 calc R
C7 C 0.77444(6) 0.02941(6) 0.61893(6) 0.0138(2) Uani 1 1 d .
C8 C 0.77977(6) 0.05856(6) 0.69752(6) 0.0152(2) Uani 1 1 d .
C9 C 0.87659(7) 0.01436(6) 0.73144(7) 0.0183(2) Uani 1 1 d .
H9 H 0.9113 0.0098 0.7682 0.022 Uiso 1 1 calc R
C10 C 0.61117(7) 0.06333(7) 0.45195(7) 0.0182(2) Uani 1 1 d .
H10A H 0.5755 0.0039 0.4560 0.022 Uiso 1 1 calc R
H10B H 0.6625 0.0740 0.4273 0.022 Uiso 1 1 calc R
C11 C 0.72338(6) 0.04117(6) 0.56434(6) 0.0151(2) Uani 1 1 d .
H11 H 0.7189 0.0229 0.5123 0.018 Uiso 1 1 calc R
C12 C 0.56953(8) 0.09881(8) 0.39959(7) 0.0237(3) Uani 1 1 d .
H12A H 0.5170 0.0858 0.4231 0.028 Uiso 1 1 calc R
H12B H 0.6040 0.1586 0.3981 0.028 Uiso 1 1 calc R
C13 C 0.55481(9) 0.06581(9) 0.31568(8) 0.0307(3) Uani 1 1 d .
H13A H 0.6061 0.0755 0.2931 0.046 Uiso 1 1 calc R
H13B H 0.5330 0.0935 0.2844 0.046 Uiso 1 1 calc R
H13C H 0.5160 0.0075 0.3162 0.046 Uiso 1 1 calc R
N2 N 0.73502(6) 0.09493(5) 0.72168(6) 0.0177(2) Uani 1 1 d .
H1C H 0.7723(10) -0.0543(9) 0.4924(9) 0.024(4) Uiso 1 1 d .
H1D H 0.8334(10) -0.0750(10) 0.5145(10) 0.027(4) Uiso 1 1 d .
H3 H 0.6579(9) 0.1299(9) 0.6871(9) 0.025(4) Uiso 1 1 d .

loop_
_atom_site_aniso_label
_atom_site_aniso_U_11
_atom_site_aniso_U_22
_atom_site_aniso_U_33
_atom_site_aniso_U_23
_atom_site_aniso_U_13
_atom_site_aniso_U_12
N1 0.0183(4) 0.0183(4) 0.0144(5) -0.0025(3) -0.0016(3) 0.0113(4)
C1 0.0139(4) 0.0123(4) 0.0137(5) 0.0012(3) 0.0013(4) 0.0049(3)
C2 0.0157(5) 0.0159(5) 0.0170(5) -0.0012(4) -0.0002(4) 0.0077(4)
C3 0.0191(5) 0.0176(5) 0.0175(5) -0.0013(4) 0.0033(4) 0.0095(4)
C4 0.0161(5) 0.0150(5) 0.0175(5) 0.0013(4) -0.0005(4) 0.0071(4)
C5 0.0204(5) 0.0204(5) 0.0225(6) -0.0041(4) -0.0033(4) 0.0133(4)
C6 0.0203(5) 0.0170(5) 0.0121(5) 0.0005(4) -0.0007(4) 0.0053(4)
C7 0.0144(4) 0.0125(4) 0.0130(5) 0.0008(3) 0.0014(3) 0.0055(4)
C8 0.0156(4) 0.0130(4) 0.0137(5) 0.0008(4) 0.0025(4) 0.0048(4)
C9 0.0182(5) 0.0173(5) 0.0156(5) 0.0022(4) -0.0039(4) 0.0061(4)
C10 0.0190(5) 0.0200(5) 0.0184(5) 0.0003(4) 0.0001(4) 0.0119(4)
C11 0.0161(5) 0.0155(4) 0.0133(5) -0.0017(4) -0.0005(4) 0.0075(4)
C12 0.0276(6) 0.0284(6) 0.0228(6) 0.0006(5) -0.0015(5) 0.0197(5)
C13 0.0365(7) 0.0460(8) 0.0213(6) 0.0005(5) -0.0028(5) 0.0293(6)
N2 0.0193(4) 0.0165(4) 0.0156(5) -0.0004(3) 0.0034(3) 0.0078(3)

loop_
_atom_type_symbol
_atom_type_description
_atom_type_scat_dispersion_real
_atom_type_scat_dispersion_imag
_atom_type_scat_source
C C 0.0033 0.0016 'International Tables Vol C Tables 4.2.6.8 and 6.1.1.4'
H H 0.0000 0.0000 'International Tables Vol C Tables 4.2.6.8 and 6.1.1.4'
N N 0.0061 0.0033 'International Tables Vol C Tables 4.2.6.8 and 6.1.1.4'

loop_
_geom_angle_atom_site_label_1
_geom_angle_atom_site_label_2
_geom_angle_atom_site_label_3
_geom_angle
C1 N1 H1C 118.7(10)
C1 N1 H1D 116.3(11)
H1C N1 H1D 108.5(14)
C4 C1 N1 120.67(9)
C4 C1 C7 118.77(10)
N1 C1 C7 120.46(9)
C11 C2 C3 117.09(10)
C11 C2 C5 124.90(10)
C3 C2 C5 117.95(9)
N2 C3 C2 125.34(10)
N2 C3 H3 116.2(9)
C2 C3 H3 118.5(9)
C1 C4 C9 121.04(10)
C1 C4 H4 119.5
C9 C4 H4 119.5
C2 C5 C10 116.97(9)
C2 C5 H5A 108.1
C10 C5 H5A 108.1
C2 C5 H5B 108.1
C10 C5 H5B 108.1
H5A C5 H5B 107.3
C9 C6 C8 119.27(10)
C9 C6 H6 120.4
C8 C6 H6 120.4
C8 C7 C11 118.07(9)
C8 C7 C1 119.11(9)
C11 C7 C1 122.83(9)
N2 C8 C7 121.55(9)
N2 C8 C6 118.00(10)
C7 C8 C6 120.46(10)
C6 C9 C4 121.31(10)
C6 C9 H9 119.3
C4 C9 H9 119.3
C5 C10 C12 111.93(9)
C5 C10 H10A 109.2
C12 C10 H10A 109.2
C5 C10 H10B 109.2
C12 C10 H10B 109.2
H10A C10 H10B 107.9
C2 C11 C7 120.10(10)
C2 C11 H11 119.9
C7 C11 H11 119.9
C13 C12 C10 113.05(10)
C13 C12 H12A 109.0
C10 C12 H12A 109.0
C13 C12 H12B 109.0
C10 C12 H12B 109.0
H12A C12 H12B 107.8
C12 C13 H13A 109.5
C12 C13 H13B 109.5
H13A C13 H13B 109.5
C12 C13 H13C 109.5
H13A C13 H13C 109.5
H13B C13 H13C 109.5
C3 N2 C8 117.81(10)

loop_
_geom_bond_atom_site_label_1
_geom_bond_atom_site_label_2
_geom_bond_distance
N1 C1 1.3906(14)
N1 H1C 0.885(16)
N1 H1D 0.872(17)
C1 C4 1.3836(15)
C1 C7 1.4360(14)
C2 C11 1.3735(14)
C2 C3 1.4155(16)
C2 C5 1.5099(15)
C3 N2 1.3135(15)
C3 H3 0.965(15)
C4 C9 1.4068(16)
C4 H4 0.9300
C5 C10 1.5164(16)
C5 H5A 0.9700
C5 H5B 0.9700
C6 C9 1.3694(16)
C6 C8 1.4136(15)
C6 H6 0.9300
C7 C8 1.4164(15)
C7 C11 1.4187(14)
C8 N2 1.3754(14)
C9 H9 0.9300
C10 C12 1.5286(15)
C10 H10A 0.9700
C10 H10B 0.9700
C11 H11 0.9300
C12 C13 1.5118(18)
C12 H12A 0.9700
C12 H12B 0.9700
C13 H13A 0.9600
C13 H13B 0.9600
C13 H13C 0.9600
